data_7023317
loop_
_publ_author_name
'Naziruddin, Abbas Raja'
'Huang, Zhao-Jiunn'
'Lai, Wei-Chih'
'Lin, Wan-Jung'
'Hwang, Wen-Shu'

_publ_section_title
;
 Ruthenium(II) carbonyl complexes bearing CCC-pincer bis-(carbene)
 ligands: synthesis, structures and activities toward recycle transfer
 hydrogenation reactions.
;
_journal_issue 36
_journal_name_full 'Dalton transactions (Cambridge, England : 2003)'
_journal_page_first 13161
_journal_page_last 13171
_journal_paper_doi 10.1039/c3dt51161h
_journal_volume 42
_journal_year 2013
_chemical_formula_sum 'C21 H21 F6 N6 O P Ru'
_chemical_formula_weight 619.48
_chemical_name_systematic
; 
 ? 
;
_space_group_IT_number 14
_symmetry_cell_setting monoclinic
_symmetry_space_group_name_Hall '-P 2ybc'
_symmetry_space_group_name_H-M 'P 1 21/c 1'
_atom_sites_solution_hydrogens geom
_atom_sites_solution_primary direct
_atom_sites_solution_secondary difmap
_audit_creation_method SHELXL-97
_cell_angle_alpha 90.00
_cell_angle_beta 94.9790(10)
_cell_angle_gamma 90.00
_cell_formula_units_Z 4
_cell_length_a 10.9243(7)
_cell_length_b 14.5417(10)
_cell_length_c 15.1796(10)
_cell_measurement_reflns_used 9786
_cell_measurement_temperature 296(2)
_cell_measurement_theta_max 30.60
_cell_measurement_theta_min 2.21
_cell_volume 2402.3(3)
_computing_cell_refinement 'Bruker SAINT'
_computing_data_collection 'Bruker APEX2'
_computing_data_reduction 'Bruker SAINT'
_computing_molecular_graphics 'Bruker SHELXTL'
_computing_publication_material 'Bruker SHELXTL'
_computing_structure_refinement 'SHELXL-97 (Sheldrick, 2008)'
_computing_structure_solution 'SHELXS-97 (Sheldrick, 2008)'
_diffrn_ambient_temperature 296(2)
_diffrn_measured_fraction_theta_full 0.998
_diffrn_measured_fraction_theta_max 0.998
_diffrn_radiation_monochromator graphite
_diffrn_radiation_source 'fine-focus sealed tube'
_diffrn_radiation_type MoK\a
_diffrn_radiation_wavelength 0.71073
_diffrn_reflns_av_R_equivalents 0.0301
_diffrn_reflns_av_sigmaI/netI 0.0192
_diffrn_reflns_limit_h_max 15
_diffrn_reflns_limit_h_min -15
_diffrn_reflns_limit_k_max 20
_diffrn_reflns_limit_k_min -20
_diffrn_reflns_limit_l_max 21
_diffrn_reflns_limit_l_min -21
_diffrn_reflns_number 42382
_diffrn_reflns_theta_full 30.65
_diffrn_reflns_theta_max 30.65
_diffrn_reflns_theta_min 1.87
_exptl_absorpt_coefficient_mu 0.793
_exptl_absorpt_correction_T_max 0.8448
_exptl_absorpt_correction_T_min 0.7687
_exptl_absorpt_correction_type multi-scan
_exptl_absorpt_process_details SADABS
_exptl_crystal_colour 'pale yellow'
_exptl_crystal_density_diffrn 1.713
_exptl_crystal_density_method 'not measured'
_exptl_crystal_description block
_exptl_crystal_F_000 1240
_exptl_crystal_size_max 0.35
_exptl_crystal_size_mid 0.32
_exptl_crystal_size_min 0.22
_refine_diff_density_max 0.637
_refine_diff_density_min -0.463
_refine_diff_density_rms 0.070
_refine_ls_extinction_coef 0.0034(3)
_refine_ls_extinction_expression Fc^*^=kFc[1+0.001xFc^2^\l^3^/sin(2\q)]^-1/4^
_refine_ls_extinction_method SHELXL
_refine_ls_goodness_of_fit_ref 1.048
_refine_ls_hydrogen_treatment constr
_refine_ls_matrix_type full
_refine_ls_number_parameters 345
_refine_ls_number_reflns 7410
_refine_ls_number_restraints 0
_refine_ls_restrained_S_all 1.048
_refine_ls_R_factor_all 0.0408
_refine_ls_R_factor_gt 0.0322
_refine_ls_shift/su_max 0.003
_refine_ls_shift/su_mean 0.000
_refine_ls_structure_factor_coef Fsqd
_refine_ls_weighting_details 'calc w=1/[\s^2^(Fo^2^)+(0.0498P)^2^+1.4221P] where P=(Fo^2^+2Fc^2^)/3'
_refine_ls_weighting_scheme calc
_refine_ls_wR_factor_gt 0.0886
_refine_ls_wR_factor_ref 0.0978
_reflns_number_gt 6249
_reflns_number_total 7410
_reflns_threshold_expression >2sigma(I)
_cod_data_source_file c3dt51161h.txt
_cod_data_source_block 1
_cod_depositor_comments
;
The following automatic conversions were performed:

'_symmetry_cell_setting' value 'Monoclinic' changed to 'monoclinic'
according to /home/saulius/struct/CIF-dictionaries/cif_core.dic
dictionary named 'cif_core.dic' version 2.4.2 from 2011-04-26.

Automatic conversion script
Id: cif_fix_values 1891 2012-01-12 08:04:46Z andrius 
;
_cod_original_sg_symbol_H-M 'P2(1)/c  '
_cod_database_code 7023317

loop_
_symmetry_equiv_pos_as_xyz
'x, y, z'
'-x, y+1/2, -z+1/2'
'-x, -y, -z'
'x, -y-1/2, z-1/2'

loop_
_atom_site_label
_atom_site_type_symbol
_atom_site_fract_x
_atom_site_fract_y
_atom_site_fract_z
_atom_site_U_iso_or_equiv
_atom_site_adp_type
_atom_site_occupancy
_atom_site_symmetry_multiplicity
_atom_site_calc_flag
_atom_site_refinement_flags
_atom_site_disorder_assembly
_atom_site_disorder_group
C1 C 0.49935(19) 0.27687(15) 0.62155(14) 0.0418(4) Uani 1 1 d . A 1
C2 C 0.54464(19) 0.36303(17) 0.64544(14) 0.0445(4) Uani 1 1 d . A 1
C3 C 0.6541(2) 0.3749(2) 0.69746(16) 0.0575(6) Uani 1 1 d . A 1
H3 H 0.6848 0.4332 0.7113 0.069 Uiso 1 1 calc R A 1
C4 C 0.7164(2) 0.2961(3) 0.7282(2) 0.0690(8) Uani 1 1 d . A 1
H4 H 0.7908 0.3026 0.7622 0.083 Uiso 1 1 calc R A 1
C5 C 0.6716(2) 0.2088(2) 0.70986(19) 0.0629(7) Uani 1 1 d . A 1
H5 H 0.7132 0.1571 0.7329 0.075 Uiso 1 1 calc R A 1
C6 C 0.5628(2) 0.20029(18) 0.65612(15) 0.0485(5) Uani 1 1 d . A 1
C7 C 0.3849(2) 0.12657(16) 0.58502(15) 0.0471(5) Uani 1 1 d . A 1
C8 C 0.5310(3) 0.0272(2) 0.64437(19) 0.0660(7) Uani 1 1 d . A 1
H8 H 0.6032 0.0049 0.6737 0.079 Uiso 1 1 calc R A 1
C9 C 0.4372(4) -0.0225(2) 0.6059(2) 0.0726(9) Uani 1 1 d . A 1
H9 H 0.4324 -0.0863 0.6035 0.087 Uiso 1 1 calc R A 1
C10 C 0.35542(19) 0.40700(15) 0.56566(13) 0.0399(4) Uani 1 1 d . A 1
C11 C 0.4741(3) 0.52805(17) 0.61516(18) 0.0558(6) Uani 1 1 d . A 1
H11 H 0.5388 0.5617 0.6430 0.067 Uiso 1 1 calc R A 1
C12 C 0.3734(3) 0.56150(17) 0.57034(18) 0.0579(6) Uani 1 1 d . A 1
H12 H 0.3548 0.6233 0.5609 0.069 Uiso 1 1 calc R A 1
C13 C 0.0687(2) 0.23078(14) 0.58980(18) 0.0469(5) Uani 1 1 d . B 1
C14 C -0.0582(3) 0.22533(18) 0.5778(3) 0.0679(8) Uani 1 1 d . B 1
H14 H -0.1029 0.2108 0.6253 0.082 Uiso 1 1 calc R B 1
C15 C -0.1177(3) 0.2413(2) 0.4963(3) 0.0821(12) Uani 1 1 d . B 1
H15 H -0.2029 0.2375 0.4877 0.098 Uiso 1 1 calc R B 1
C16 C -0.0494(3) 0.2631(2) 0.4273(3) 0.0774(10) Uani 1 1 d . B 1
H16 H -0.0878 0.2748 0.3713 0.093 Uiso 1 1 calc R B 1
C17 C 0.0764(3) 0.26743(19) 0.44229(19) 0.0599(6) Uani 1 1 d . B 1
H17 H 0.1223 0.2820 0.3954 0.072 Uiso 1 1 calc R B 1
C18 C 0.1391(2) 0.21193(18) 0.67639(17) 0.0534(5) Uani 1 1 d . B 1
H18A H 0.0890 0.2269 0.7242 0.064 Uiso 1 1 calc R B 1
H18B H 0.1599 0.1472 0.6806 0.064 Uiso 1 1 calc R B 1
C19 C 0.3863(2) 0.25795(16) 0.44732(17) 0.0472(5) Uani 1 1 d . A 1
C20 C 0.1840(3) 0.4960(2) 0.48854(19) 0.0636(7) Uani 1 1 d . A 1
H20A H 0.1778 0.4497 0.4433 0.095 Uiso 1 1 calc R A 1
H20B H 0.1779 0.5558 0.4617 0.095 Uiso 1 1 calc R A 1
H20C H 0.1187 0.4881 0.5263 0.095 Uiso 1 1 calc R A 1
C21 C 0.2332(3) 0.0127(2) 0.5216(2) 0.0764(9) Uani 1 1 d . A 1
H21A H 0.1722 0.0025 0.5625 0.115 Uiso 1 1 calc R A 1
H21B H 0.2449 -0.0428 0.4890 0.115 Uiso 1 1 calc R A 1
H21C H 0.2065 0.0610 0.4814 0.115 Uiso 1 1 calc R A 1
F1 F 0.0340(3) 0.4286(2) 0.66488(17) 0.1420(12) Uani 1 1 d . C 1
F2 F 0.0280(5) 0.3834(2) 0.7922(3) 0.161(2) Uani 0.811(6) 1 d P C 1
F3 F 0.0627(4) 0.5312(3) 0.84343(19) 0.1789(17) Uani 1 1 d . . .
F4 F 0.0674(5) 0.5770(2) 0.7146(3) 0.1498(19) Uani 0.811(6) 1 d P C 1
F5 F 0.1890(3) 0.4606(3) 0.7623(4) 0.155(2) Uani 0.811(6) 1 d P C 1
F6 F -0.0926(3) 0.5017(3) 0.7442(3) 0.1289(18) Uani 0.811(6) 1 d P C 1
N1 N 0.49779(19) 0.11807(14) 0.63140(14) 0.0515(4) Uani 1 1 d . . .
N2 N 0.3487(2) 0.03887(15) 0.57019(15) 0.0568(5) Uani 1 1 d . . .
N3 N 0.46318(17) 0.43328(13) 0.61194(12) 0.0436(4) Uani 1 1 d . . .
N4 N 0.30154(18) 0.48747(13) 0.54047(13) 0.0464(4) Uani 1 1 d . . .
N5 N 0.13594(18) 0.25139(12) 0.52225(14) 0.0437(4) Uani 1 1 d . . .
N6 N 0.25256(19) 0.26782(13) 0.68453(12) 0.0444(4) Uani 1 1 d . . .
H6A H 0.3060 0.2450 0.7275 0.053 Uiso 1 1 calc R B 1
H6B H 0.2350 0.3262 0.6985 0.053 Uiso 1 1 calc R B 1
O1 O 0.4179(3) 0.25378(16) 0.37720(15) 0.0754(6) Uani 1 1 d . . .
P1 P 0.04801(6) 0.47987(4) 0.75491(4) 0.04983(14) Uani 1 1 d . C .
Ru1 Ru 0.332297(14) 0.263566(11) 0.558201(10) 0.03607(6) Uani 1 1 d . A .
F7 F 0.1296(12) 0.4051(9) 0.8073(7) 0.075(3) Uiso 0.189(6) 1 d P C 2
F8 F -0.0278(12) 0.5513(9) 0.7074(7) 0.079(3) Uiso 0.189(6) 1 d P C 2
F9 F -0.0511(17) 0.4548(12) 0.8117(12) 0.119(6) Uiso 0.189(6) 1 d P C 2
F10 F 0.1571(19) 0.4971(13) 0.7068(11) 0.119(6) Uiso 0.189(6) 1 d P C 2

loop_
_atom_site_aniso_label
_atom_site_aniso_U_11
_atom_site_aniso_U_22
_atom_site_aniso_U_33
_atom_site_aniso_U_23
_atom_site_aniso_U_13
_atom_site_aniso_U_12
C1 0.0349(9) 0.0496(11) 0.0408(10) 0.0050(8) 0.0024(7) 0.0030(8)
C2 0.0359(9) 0.0554(12) 0.0419(10) 0.0030(9) 0.0026(8) -0.0023(8)
C3 0.0420(11) 0.0735(17) 0.0558(13) -0.0021(12) -0.0024(10) -0.0085(11)
C4 0.0381(12) 0.104(2) 0.0623(16) 0.0067(16) -0.0091(11) 0.0015(14)
C5 0.0437(12) 0.0840(19) 0.0605(14) 0.0164(14) 0.0019(10) 0.0179(12)
C6 0.0405(10) 0.0579(13) 0.0479(11) 0.0099(10) 0.0084(8) 0.0093(9)
C7 0.0523(12) 0.0423(11) 0.0485(11) 0.0032(9) 0.0141(9) 0.0042(9)
C8 0.0759(18) 0.0564(15) 0.0675(16) 0.0176(13) 0.0175(14) 0.0248(14)
C9 0.102(2) 0.0444(13) 0.0752(18) 0.0105(13) 0.0286(17) 0.0169(15)
C10 0.0422(10) 0.0391(10) 0.0385(9) 0.0037(7) 0.0049(7) -0.0015(8)
C11 0.0632(15) 0.0469(12) 0.0576(13) -0.0004(10) 0.0071(11) -0.0134(11)
C12 0.0711(16) 0.0374(11) 0.0657(15) 0.0035(10) 0.0093(12) -0.0018(11)
C13 0.0417(10) 0.0360(10) 0.0637(14) -0.0034(9) 0.0096(10) -0.0037(8)
C14 0.0449(13) 0.0478(14) 0.113(3) -0.0022(14) 0.0172(15) -0.0036(10)
C15 0.0417(14) 0.0536(16) 0.147(4) -0.0061(18) -0.0151(18) -0.0021(11)
C16 0.0629(18) 0.0641(18) 0.098(3) -0.0094(16) -0.0336(18) -0.0013(13)
C17 0.0584(15) 0.0631(16) 0.0545(14) -0.0058(11) -0.0152(11) -0.0037(11)
C18 0.0580(13) 0.0501(12) 0.0545(13) 0.0047(10) 0.0192(11) -0.0061(11)
C19 0.0496(12) 0.0475(11) 0.0448(11) 0.0001(9) 0.0056(9) -0.0019(9)
C20 0.0605(15) 0.0611(15) 0.0675(16) 0.0170(13) -0.0042(12) 0.0119(12)
C21 0.087(2) 0.0527(16) 0.090(2) -0.0124(15) 0.0097(18) -0.0149(15)
F1 0.176(3) 0.144(2) 0.0980(17) -0.0650(17) -0.0301(17) 0.041(2)
F2 0.234(6) 0.0664(19) 0.194(4) 0.051(2) 0.082(4) -0.001(2)
F3 0.240(4) 0.180(3) 0.1019(19) -0.084(2) -0.068(2) 0.089(3)
F4 0.183(5) 0.0623(18) 0.210(4) 0.040(2) 0.047(3) -0.017(2)
F5 0.0523(15) 0.144(4) 0.263(6) -0.086(4) -0.029(2) 0.0233(19)
F6 0.0574(15) 0.130(3) 0.196(4) -0.069(3) -0.0062(19) 0.0073(17)
N1 0.0547(11) 0.0468(10) 0.0545(11) 0.0099(8) 0.0131(9) 0.0137(8)
N2 0.0749(14) 0.0385(10) 0.0594(12) -0.0003(8) 0.0191(10) 0.0021(9)
N3 0.0429(9) 0.0435(9) 0.0443(9) 0.0009(7) 0.0025(7) -0.0068(7)
N4 0.0507(10) 0.0414(9) 0.0474(9) 0.0073(7) 0.0051(8) 0.0041(8)
N5 0.0408(9) 0.0429(9) 0.0466(10) -0.0046(7) -0.0012(7) -0.0026(7)
N6 0.0516(10) 0.0453(10) 0.0366(8) 0.0018(7) 0.0052(7) 0.0000(7)
O1 0.0970(18) 0.0850(15) 0.0473(11) -0.0083(9) 0.0250(11) -0.0116(12)
P1 0.0539(3) 0.0412(3) 0.0536(3) -0.0064(2) -0.0004(3) -0.0006(2)
Ru1 0.03537(9) 0.03786(10) 0.03484(9) 0.00182(5) 0.00220(6) 0.00013(5)

loop_
_atom_type_symbol
_atom_type_description
_atom_type_scat_dispersion_real
_atom_type_scat_dispersion_imag
_atom_type_scat_source
C C 0.0033 0.0016 'International Tables Vol C Tables 4.2.6.8 and 6.1.1.4'
H H 0.0000 0.0000 'International Tables Vol C Tables 4.2.6.8 and 6.1.1.4'
N N 0.0061 0.0033 'International Tables Vol C Tables 4.2.6.8 and 6.1.1.4'
O O 0.0106 0.0060 'International Tables Vol C Tables 4.2.6.8 and 6.1.1.4'
F F 0.0171 0.0103 'International Tables Vol C Tables 4.2.6.8 and 6.1.1.4'
P P 0.1023 0.0942 'International Tables Vol C Tables 4.2.6.8 and 6.1.1.4'
Ru Ru -1.2594 0.8363 'International Tables Vol C Tables 4.2.6.8 and 6.1.1.4'

loop_
_geom_angle_atom_site_label_1
_geom_angle_atom_site_label_2
_geom_angle_atom_site_label_3
_geom_angle
C2 C1 C6 118.1(2)
C2 C1 Ru1 120.33(15)
C6 C1 Ru1 120.60(18)
C1 C2 C3 122.2(2)
C1 C2 N3 111.03(18)
C3 C2 N3 126.7(2)
C2 C3 C4 117.5(3)
C2 C3 H3 121.3
C4 C3 H3 121.3
C5 C4 C3 122.4(2)
C5 C4 H4 118.8
C3 C4 H4 118.8
C4 C5 C6 118.1(3)
C4 C5 H5 121.0
C6 C5 H5 121.0
C5 C6 C1 121.6(3)
C5 C6 N1 127.7(2)
C1 C6 N1 110.6(2)
N2 C7 N1 103.8(2)
N2 C7 Ru1 142.4(2)
N1 C7 Ru1 113.78(16)
C9 C8 N1 105.8(3)
C9 C8 H8 127.1
N1 C8 H8 127.1
C8 C9 N2 107.6(3)
C8 C9 H9 126.2
N2 C9 H9 126.2
N4 C10 N3 103.72(19)
N4 C10 Ru1 142.85(17)
N3 C10 Ru1 113.43(15)
C12 C11 N3 106.3(2)
C12 C11 H11 126.9
N3 C11 H11 126.9
C11 C12 N4 107.6(2)
C11 C12 H12 126.2
N4 C12 H12 126.2
N5 C13 C14 121.2(3)
N5 C13 C18 116.1(2)
C14 C13 C18 122.6(3)
C15 C14 C13 120.1(3)
C15 C14 H14 119.9
C13 C14 H14 119.9
C14 C15 C16 118.8(3)
C14 C15 H15 120.6
C16 C15 H15 120.6
C15 C16 C17 119.0(3)
C15 C16 H16 120.5
C17 C16 H16 120.5
N5 C17 C16 122.6(3)
N5 C17 H17 118.7
C16 C17 H17 118.7
N6 C18 C13 109.71(19)
N6 C18 H18A 109.7
C13 C18 H18A 109.7
N6 C18 H18B 109.7
C13 C18 H18B 109.7
H18A C18 H18B 108.2
O1 C19 Ru1 178.6(3)
N4 C20 H20A 109.5
N4 C20 H20B 109.5
N4 C20 H20C 109.5
N2 C21 H21A 109.5
N2 C21 H21B 109.5
N2 C21 H21C 109.5
P1 F3 F9 54.4(6)
C7 N1 C8 111.9(2)
C7 N1 C6 117.72(19)
C8 N1 C6 130.4(2)
C7 N2 C9 111.0(3)
C7 N2 C21 124.1(2)
C9 N2 C21 124.9(3)
C10 N3 C11 111.3(2)
C10 N3 C2 117.80(18)
C11 N3 C2 130.9(2)
C10 N4 C12 111.1(2)
C10 N4 C20 124.8(2)
C12 N4 C20 124.1(2)
C13 N5 C17 118.2(2)
C13 N5 Ru1 114.74(16)
C17 N5 Ru1 126.91(19)
C18 N6 Ru1 107.93(14)
C18 N6 H6A 110.1
Ru1 N6 H6A 110.1
C18 N6 H6B 110.1
Ru1 N6 H6B 110.1
H6A N6 H6B 108.4
F10 P1 F8 94.7(9)
F10 P1 F9 172.3(10)
F8 P1 F9 92.8(9)
F10 P1 F3 108.9(7)
F8 P1 F3 95.6(5)
F9 P1 F3 68.7(7)
F10 P1 F2 119.1(8)
F8 P1 F2 137.0(6)
F9 P1 F2 55.1(7)
F3 P1 F2 97.4(3)
F10 P1 F1 70.5(7)
F8 P1 F1 84.3(4)
F9 P1 F1 111.9(7)
F3 P1 F1 179.4(3)
F2 P1 F1 83.1(2)
F10 P1 F5 39.6(7)
F8 P1 F5 132.1(6)
F9 P1 F5 132.7(8)
F3 P1 F5 89.8(2)
F2 P1 F5 88.9(3)
F1 P1 F5 89.9(2)
F10 P1 F4 60.5(8)
F8 P1 F4 42.4(5)
F9 P1 F4 125.4(7)
F3 P1 F4 84.0(2)
F2 P1 F4 178.6(3)
F1 P1 F4 95.5(2)
F5 P1 F4 91.4(3)
F10 P1 F6 138.0(8)
F8 P1 F6 45.7(5)
F9 P1 F6 49.6(7)
F3 P1 F6 91.1(2)
F2 P1 F6 93.1(3)
F1 P1 F6 89.15(19)
F5 P1 F6 177.7(3)
F4 P1 F6 86.6(2)
F10 P1 F7 85.5(8)
F8 P1 F7 178.8(6)
F9 P1 F7 87.0(8)
F3 P1 F7 83.3(4)
F2 P1 F7 43.6(4)
F1 P1 F7 96.9(4)
F5 P1 F7 47.8(4)
F4 P1 F7 137.0(6)
F6 P1 F7 134.4(5)
C19 Ru1 C1 95.33(10)
C19 Ru1 C7 91.79(9)
C1 Ru1 C7 77.03(9)
C19 Ru1 C10 92.69(9)
C1 Ru1 C10 77.14(9)
C7 Ru1 C10 154.09(9)
C19 Ru1 N5 98.92(10)
C1 Ru1 N5 165.74(8)
C7 Ru1 N5 102.62(8)
C10 Ru1 N5 101.86(7)
C19 Ru1 N6 175.11(9)
C1 Ru1 N6 89.54(8)
C7 Ru1 N6 88.85(8)
C10 Ru1 N6 88.84(7)
N5 Ru1 N6 76.21(8)
P1 F9 F3 56.9(6)

loop_
_geom_bond_atom_site_label_1
_geom_bond_atom_site_label_2
_geom_bond_distance
C1 C2 1.384(3)
C1 C6 1.390(3)
C1 Ru1 1.997(2)
C2 C3 1.385(3)
C2 N3 1.420(3)
C3 C4 1.392(4)
C3 H3 0.9300
C4 C5 1.380(5)
C4 H4 0.9300
C5 C6 1.388(4)
C5 H5 0.9300
C6 N1 1.424(3)
C7 N2 1.348(3)
C7 N1 1.371(3)
C7 Ru1 2.103(2)
C8 C9 1.345(5)
C8 N1 1.380(3)
C8 H8 0.9300
C9 N2 1.391(4)
C9 H9 0.9300
C10 N4 1.350(3)
C10 N3 1.372(3)
C10 Ru1 2.103(2)
C11 C12 1.334(4)
C11 N3 1.384(3)
C11 H11 0.9300
C12 N4 1.385(3)
C12 H12 0.9300
C13 N5 1.346(3)
C13 C14 1.385(4)
C13 C18 1.489(4)
C14 C15 1.366(6)
C14 H14 0.9300
C15 C16 1.375(6)
C15 H15 0.9300
C16 C17 1.375(5)
C16 H16 0.9300
C17 N5 1.347(3)
C17 H17 0.9300
C18 N6 1.479(3)
C18 H18A 0.9700
C18 H18B 0.9700
C19 O1 1.149(3)
C19 Ru1 1.833(3)
C20 N4 1.452(3)
C20 H20A 0.9600
C20 H20B 0.9600
C20 H20C 0.9600
C21 N2 1.456(4)
C21 H21A 0.9600
C21 H21B 0.9600
C21 H21C 0.9600
F1 P1 1.553(2)
F2 P1 1.535(3)
F3 P1 1.533(2)
F3 F9 1.705(17)
F4 P1 1.562(3)
F5 P1 1.560(3)
F6 P1 1.563(3)
N5 Ru1 2.1742(19)
N6 Ru1 2.1749(19)
N6 H6A 0.9000
N6 H6B 0.9000
P1 F10 1.473(18)
P1 F8 1.477(11)
P1 F9 1.487(16)
P1 F7 1.576(11)
